data_4118507
loop_
_publ_author_name
'Tomohiro Fukushima'
'Satoshi Horike'
'Hirokazu Kobayashi'
'Masahiko Tsujimoto'
'Seiji Isoda'
'Maw Lin Foo'
'Yoshiki Kubota'
'Masaki Takata'
'Susumu Kitagawa'

_publ_section_title
;
 Modular Design of Domain Assembly in Porous Coordination Polymer Crystals
 via Reactivity-Directed Crystallization Process
;
_journal_name_full 'Journal of the American Chemical Society'
_journal_page_first 13341
_journal_page_last 13347
_journal_paper_doi 10.1021/ja303588m
_journal_volume 134
_journal_year 2012
_chemical_formula_sum 'C18 H11 Mn N3 O6'
_chemical_formula_weight 409.15
_chemical_name_systematic
; 
 ? 
;
_space_group_IT_number 2
_symmetry_cell_setting triclinic
_symmetry_space_group_name_Hall '-P 1'
_symmetry_space_group_name_H-M 'P -1'
_atom_sites_solution_hydrogens geom
_atom_sites_solution_primary direct
_atom_sites_solution_secondary difmap
_audit_creation_method SHELXL-97
_cell_angle_alpha 78.102(8)
_cell_angle_beta 68.184(7)
_cell_angle_gamma 81.527(9)
_cell_formula_units_Z 2
_cell_length_a 10.006(2)
_cell_length_b 10.241(2)
_cell_length_c 10.658(2)
_cell_measurement_temperature 223(2)
_cell_measurement_theta_max 27.5
_cell_measurement_theta_min 3
_cell_volume 989.1(3)
_computing_structure_refinement 'SHELXL-97 (Sheldrick, 1997)'
_computing_structure_solution 'SHELXS-97 (Sheldrick, 1990)'
_diffrn_ambient_temperature 223(2)
_diffrn_measured_fraction_theta_full 1.011
_diffrn_measured_fraction_theta_max 1.011
_diffrn_measurement_device_type CCD
_diffrn_measurement_method \w
_diffrn_radiation_monochromator graphite
_diffrn_radiation_source 'fine-focus sealed tube'
_diffrn_radiation_type MoK\a
_diffrn_radiation_wavelength 0.71075
_diffrn_reflns_av_R_equivalents 0.0717
_diffrn_reflns_av_sigmaI/netI 0.1164
_diffrn_reflns_limit_h_max 12
_diffrn_reflns_limit_h_min -12
_diffrn_reflns_limit_k_max 13
_diffrn_reflns_limit_k_min -13
_diffrn_reflns_limit_l_max 13
_diffrn_reflns_limit_l_min -13
_diffrn_reflns_number 6928
_diffrn_reflns_theta_full 27.47
_diffrn_reflns_theta_max 27.47
_diffrn_reflns_theta_min 3.11
_exptl_absorpt_coefficient_mu 0.704
_exptl_absorpt_correction_T_max 0.8721
_exptl_absorpt_correction_T_min 0.8721
_exptl_absorpt_correction_type empirical
_exptl_crystal_colour yellow
_exptl_crystal_density_diffrn 1.374
_exptl_crystal_description plate
_exptl_crystal_F_000 404
_exptl_crystal_size_max 0.20
_exptl_crystal_size_mid 0.20
_exptl_crystal_size_min 0.20
_refine_diff_density_max 2.074
_refine_diff_density_min -0.724
_refine_diff_density_rms 0.171
_refine_ls_extinction_method none
_refine_ls_goodness_of_fit_ref 1.061
_refine_ls_hydrogen_treatment mixed
_refine_ls_matrix_type full
_refine_ls_number_parameters 253
_refine_ls_number_reflns 4128
_refine_ls_number_restraints 0
_refine_ls_restrained_S_all 1.061
_refine_ls_R_factor_all 0.0918
_refine_ls_R_factor_gt 0.0788
_refine_ls_shift/su_max 0.000
_refine_ls_shift/su_mean 0.000
_refine_ls_structure_factor_coef Fsqd
_refine_ls_weighting_details 'calc w=1/[\s^2^(Fo^2^)+(0.1906P)^2^+0.2425P] where P=(Fo^2^+2Fc^2^)/3'
_refine_ls_weighting_scheme calc
_refine_ls_wR_factor_gt 0.2865
_refine_ls_wR_factor_ref 0.2957
_reflns_number_gt 2719
_reflns_number_total 4128
_reflns_threshold_expression >2sigma(I)
_cod_data_source_file ja303588m_si_002.cif
_cod_data_source_block MnCID5
_cod_original_cell_volume 989.1(4)
_cod_database_code 4118507

loop_
_symmetry_equiv_pos_as_xyz
'x, y, z'
'-x, -y, -z'

loop_
_atom_site_label
_atom_site_type_symbol
_atom_site_fract_x
_atom_site_fract_y
_atom_site_fract_z
_atom_site_U_iso_or_equiv
_atom_site_adp_type
_atom_site_occupancy
_atom_site_symmetry_multiplicity
_atom_site_calc_flag
_atom_site_refinement_flags
Mn1 Mn 1.07144(8) 0.61613(7) 0.09167(7) 0.0193(3) Uani 1 1 d .
O1 O 1.1596(5) -0.2910(4) 0.2222(4) 0.0318(9) Uani 1 1 d .
O3 O 1.0689(5) -0.1629(4) 0.0763(4) 0.0367(11) Uani 1 1 d .
O4 O 1.1370(4) 0.4174(3) 0.1709(4) 0.0253(8) Uani 1 1 d .
N4 N 0.8688(5) 0.5898(5) 0.2829(4) 0.0254(10) Uani 1 1 d .
N5 N 0.2782(5) 0.6102(5) 0.9074(4) 0.0295(11) Uani 1 1 d .
C24 C 1.1308(6) -0.0552(5) 0.2216(5) 0.0247(11) Uani 1 1 d .
C3 C 1.1072(6) 0.0735(5) 0.1541(5) 0.0221(11) Uani 1 1 d .
H1 H 1.0801 0.0852 0.0768 0.027 Uiso 1 1 calc R
C23 C 0.6370(6) 0.5926(5) 0.5326(5) 0.0242(11) Uani 1 1 d .
C4 C 1.1240(6) 0.1842(5) 0.2018(5) 0.0220(11) Uani 1 1 d .
C25 C 1.1052(6) 0.3249(5) 0.1286(5) 0.0213(11) Uani 1 1 d .
O5 O 1.2069(7) -0.0878(5) 0.5790(5) 0.0620(17) Uani 1 1 d .
C6 C 1.1673(7) -0.0720(5) 0.3382(6) 0.0306(13) Uani 1 1 d .
H2 H 1.1827 -0.1582 0.3846 0.037 Uiso 1 1 calc R
C7 C 1.1198(6) -0.1788(5) 0.1700(5) 0.0247(11) Uani 1 1 d .
C8 C 0.6278(6) 0.6618(6) 0.4085(6) 0.0322(13) Uani 1 1 d .
H3 H 0.5416 0.7118 0.4071 0.039 Uiso 1 1 calc R
C9 C 0.7438(6) 0.6575(6) 0.2879(6) 0.0316(13) Uani 1 1 d .
H4 H 0.7338 0.7045 0.2059 0.038 Uiso 1 1 calc R
C10 C 1.1616(7) 0.1690(5) 0.3173(6) 0.0304(13) Uani 1 1 d .
H5 H 1.1739 0.2436 0.3494 0.037 Uiso 1 1 calc R
C11 C 1.1803(8) 0.0391(6) 0.3840(6) 0.0347(14) Uani 1 1 d .
C12 C 0.5156(6) 0.5987(6) 0.6647(5) 0.0274(12) Uani 1 1 d .
N6 N 1.2121(8) 0.0215(6) 0.5116(6) 0.0572(19) Uani 1 1 d .
C14 C 0.7684(7) 0.5199(7) 0.5260(6) 0.0349(14) Uani 1 1 d .
H6 H 0.7814 0.4702 0.6058 0.042 Uiso 1 1 calc R
C15 C 0.3876(6) 0.5160(6) 0.8999(6) 0.0318(13) Uani 1 1 d .
H7 H 0.3832 0.4523 0.9784 0.038 Uiso 1 1 calc R
O6 O 1.2294(14) 0.1171(7) 0.5485(8) 0.151(5) Uani 1 1 d .
C17 C 0.5055(7) 0.5082(7) 0.7831(6) 0.0354(14) Uani 1 1 d .
H8 H 0.5802 0.4407 0.7833 0.042 Uiso 1 1 calc R
C18 C 0.8784(7) 0.5219(6) 0.4010(6) 0.0339(14) Uani 1 1 d .
H9 H 0.9659 0.4723 0.3985 0.041 Uiso 1 1 calc R
C20 C 0.4065(8) 0.6981(8) 0.6766(7) 0.066(3) Uani 1 1 d .
H10 H 0.4122 0.7680 0.6026 0.079 Uiso 1 1 calc R
C21 C 0.2882(9) 0.6970(8) 0.7959(7) 0.060(2) Uani 1 1 d .
H11 H 0.2108 0.7617 0.7974 0.072 Uiso 1 1 calc R
O7 O 0.9430(5) 0.6586(4) -0.0336(4) 0.0322(10) Uani 1 1 d .

loop_
_atom_site_aniso_label
_atom_site_aniso_U_11
_atom_site_aniso_U_22
_atom_site_aniso_U_33
_atom_site_aniso_U_23
_atom_site_aniso_U_13
_atom_site_aniso_U_12
Mn1 0.0251(5) 0.0159(5) 0.0165(4) -0.0026(3) -0.0066(3) -0.0022(3)
O1 0.049(3) 0.0162(18) 0.038(2) -0.0048(16) -0.0248(19) -0.0004(18)
O3 0.066(3) 0.0203(19) 0.037(2) -0.0053(17) -0.033(2) -0.002(2)
O4 0.038(2) 0.0156(17) 0.0230(18) -0.0055(14) -0.0104(16) -0.0016(16)
N4 0.025(2) 0.033(2) 0.018(2) -0.0008(19) -0.0083(18) -0.003(2)
N5 0.031(3) 0.028(2) 0.021(2) -0.0012(19) -0.0021(19) 0.000(2)
C24 0.036(3) 0.015(2) 0.026(3) -0.002(2) -0.016(2) -0.001(2)
C3 0.030(3) 0.018(2) 0.021(2) -0.003(2) -0.013(2) 0.000(2)
C23 0.024(3) 0.026(3) 0.020(2) -0.004(2) -0.005(2) -0.002(2)
C4 0.028(3) 0.016(2) 0.022(2) -0.003(2) -0.010(2) 0.001(2)
C25 0.024(3) 0.015(2) 0.019(2) -0.0004(19) -0.004(2) -0.001(2)
O5 0.114(5) 0.037(3) 0.047(3) 0.007(2) -0.054(3) 0.005(3)
C6 0.050(4) 0.017(3) 0.030(3) -0.003(2) -0.023(3) 0.002(3)
C7 0.032(3) 0.020(3) 0.024(2) -0.003(2) -0.011(2) -0.004(2)
C8 0.026(3) 0.043(3) 0.025(3) -0.004(3) -0.011(2) 0.009(3)
C9 0.032(3) 0.038(3) 0.021(3) 0.000(2) -0.010(2) 0.004(3)
C10 0.052(4) 0.017(2) 0.030(3) -0.002(2) -0.024(3) -0.003(3)
C11 0.062(4) 0.022(3) 0.031(3) 0.000(2) -0.030(3) -0.006(3)
C12 0.027(3) 0.031(3) 0.022(3) 0.000(2) -0.007(2) -0.003(2)
N6 0.112(6) 0.034(3) 0.049(4) 0.005(3) -0.058(4) -0.013(3)
C14 0.039(3) 0.041(3) 0.020(3) 0.005(2) -0.011(2) -0.001(3)
C15 0.027(3) 0.037(3) 0.023(3) 0.002(2) -0.006(2) 0.006(3)
O6 0.370(16) 0.055(4) 0.118(6) 0.021(4) -0.189(9) -0.072(6)
C17 0.029(3) 0.045(4) 0.022(3) 0.004(3) -0.005(2) 0.004(3)
C18 0.028(3) 0.043(4) 0.023(3) 0.000(3) -0.007(2) 0.006(3)
C20 0.055(5) 0.059(5) 0.034(4) 0.022(3) 0.011(3) 0.032(4)
C21 0.055(5) 0.052(5) 0.036(4) 0.020(3) 0.005(3) 0.018(4)
O7 0.045(2) 0.028(2) 0.031(2) 0.0038(17) -0.0257(19) -0.0044(18)

loop_
_atom_type_symbol
_atom_type_description
_atom_type_scat_dispersion_real
_atom_type_scat_dispersion_imag
_atom_type_scat_source
C C 0.0033 0.0016 'International Tables Vol C Tables 4.2.6.8 and 6.1.1.4'
N N 0.0061 0.0033 'International Tables Vol C Tables 4.2.6.8 and 6.1.1.4'
O O 0.0106 0.0060 'International Tables Vol C Tables 4.2.6.8 and 6.1.1.4'
Mn Mn 0.3368 0.7283 'International Tables Vol C Tables 4.2.6.8 and 6.1.1.4'
H H 0.0000 0.0000 'International Tables Vol C Tables 4.2.6.8 and 6.1.1.4'

loop_
_geom_angle_atom_site_label_1
_geom_angle_atom_site_label_2
_geom_angle_atom_site_label_3
_geom_angle
_geom_angle_site_symmetry_1
_geom_angle_site_symmetry_3
O7 Mn1 O4 123.70(15) . .
O7 Mn1 O3 86.87(15) . 1_565
O4 Mn1 O3 149.41(15) . 1_565
O7 Mn1 N5 92.01(17) . 1_654
O4 Mn1 N5 87.88(15) . 1_654
O3 Mn1 N5 92.26(17) 1_565 1_654
O7 Mn1 N4 90.26(16) . .
O4 Mn1 N4 84.37(16) . .
O3 Mn1 N4 95.67(17) 1_565 .
N5 Mn1 N4 171.86(17) 1_654 .
O7 Mn1 O1 143.67(15) . 1_565
O4 Mn1 O1 91.81(14) . 1_565
O3 Mn1 O1 57.82(14) 1_565 1_565
N5 Mn1 O1 97.24(17) 1_654 1_565
N4 Mn1 O1 85.49(16) . 1_565
O7 Mn1 C7 115.24(16) . 1_565
O4 Mn1 C7 120.65(16) . 1_565
O3 Mn1 C7 29.04(15) 1_565 1_565
N5 Mn1 C7 96.87(18) 1_654 1_565
N4 Mn1 C7 89.21(17) . 1_565
O1 Mn1 C7 28.84(15) 1_565 1_565
C7 O1 Mn1 87.9(3) . 1_545
C7 O3 Mn1 91.2(3) . 1_545
C25 O4 Mn1 115.4(3) . .
C18 N4 C9 117.1(5) . .
C18 N4 Mn1 120.0(4) . .
C9 N4 Mn1 122.0(4) . .
C21 N5 C15 116.7(5) . .
C21 N5 Mn1 118.7(4) . 1_456
C15 N5 Mn1 124.3(4) . 1_456
C6 C24 C3 120.0(5) . .
C6 C24 C7 118.3(5) . .
C3 C24 C7 121.7(5) . .
C4 C3 C24 119.8(5) . .
C8 C23 C14 116.2(5) . .
C8 C23 C12 122.0(5) . .
C14 C23 C12 121.9(5) . .
C3 C4 C10 120.9(5) . .
C3 C4 C25 121.4(5) . .
C10 C4 C25 117.7(5) . .
O7 C25 O4 124.8(5) 2_765 .
O7 C25 C4 118.5(5) 2_765 .
O4 C25 C4 116.7(5) . .
C11 C6 C24 118.8(5) . .
O1 C7 O3 122.8(5) . .
O1 C7 C24 119.6(5) . .
O3 C7 C24 117.6(5) . .
O1 C7 Mn1 63.3(3) . 1_545
O3 C7 Mn1 59.8(3) . 1_545
C24 C7 Mn1 173.8(4) . 1_545
C9 C8 C23 120.7(5) . .
N4 C9 C8 122.8(5) . .
C4 C10 C11 117.7(5) . .
C6 C11 C10 122.9(5) . .
C6 C11 N6 118.8(5) . .
C10 C11 N6 118.3(5) . .
C20 C12 C17 115.6(5) . .
C20 C12 C23 121.0(5) . .
C17 C12 C23 123.5(5) . .
O6 N6 O5 122.8(6) . .
O6 N6 C11 118.9(5) . .
O5 N6 C11 118.0(5) . .
C18 C14 C23 119.1(5) . .
N5 C15 C17 123.0(5) . .
C15 C17 C12 120.5(5) . .
N4 C18 C14 124.3(5) . .
C12 C20 C21 120.7(6) . .
N5 C21 C20 123.3(6) . .
C25 O7 Mn1 166.3(4) 2_765 .

loop_
_geom_bond_atom_site_label_1
_geom_bond_atom_site_label_2
_geom_bond_distance
_geom_bond_site_symmetry_2
Mn1 O7 2.120(4) .
Mn1 O4 2.144(4) .
Mn1 O3 2.232(4) 1_565
Mn1 N5 2.266(5) 1_654
Mn1 N4 2.280(4) .
Mn1 O1 2.307(4) 1_565
Mn1 C7 2.582(5) 1_565
O1 C7 1.246(7) .
O1 Mn1 2.307(4) 1_545
O3 C7 1.254(7) .
O3 Mn1 2.232(4) 1_545
O4 C25 1.254(6) .
N4 C18 1.336(7) .
N4 C9 1.326(7) .
N5 C21 1.309(7) .
N5 C15 1.338(7) .
N5 Mn1 2.266(5) 1_456
C24 C6 1.393(7) .
C24 C3 1.398(7) .
C24 C7 1.513(7) .
C3 C4 1.388(7) .
C23 C8 1.395(7) .
C23 C14 1.397(9) .
C23 C12 1.485(8) .
C4 C10 1.389(7) .
C4 C25 1.512(7) .
C25 O7 1.247(6) 2_765
O5 N6 1.195(7) .
C6 C11 1.367(8) .
C7 Mn1 2.582(5) 1_545
C8 C9 1.378(8) .
C10 C11 1.395(8) .
C11 N6 1.479(7) .
C12 C20 1.367(9) .
C12 C17 1.383(8) .
N6 O6 1.184(8) .
C14 C18 1.375(8) .
C15 C17 1.367(8) .
C20 C21 1.377(9) .
O7 C25 1.247(6) 2_765

loop_
_geom_torsion_atom_site_label_1
_geom_torsion_atom_site_label_2
_geom_torsion_atom_site_label_3
_geom_torsion_atom_site_label_4
_geom_torsion
_geom_torsion_site_symmetry_1
_geom_torsion_site_symmetry_4
O7 Mn1 O4 C25 6.1(4) . .
O3 Mn1 O4 C25 -175.7(4) 1_565 .
N5 Mn1 O4 C25 -84.9(4) 1_654 .
N4 Mn1 O4 C25 92.6(4) . .
O1 Mn1 O4 C25 177.9(4) 1_565 .
C7 Mn1 O4 C25 178.4(3) 1_565 .
O7 Mn1 N4 C18 160.0(5) . .
O4 Mn1 N4 C18 36.2(5) . .
O3 Mn1 N4 C18 -113.1(5) 1_565 .
N5 Mn1 N4 C18 53.8(13) 1_654 .
O1 Mn1 N4 C18 -56.1(5) 1_565 .
C7 Mn1 N4 C18 -84.7(5) 1_565 .
O7 Mn1 N4 C9 -31.1(5) . .
O4 Mn1 N4 C9 -155.0(5) . .
O3 Mn1 N4 C9 55.8(5) 1_565 .
N5 Mn1 N4 C9 -137.3(11) 1_654 .
O1 Mn1 N4 C9 112.8(5) 1_565 .
C7 Mn1 N4 C9 84.1(5) 1_565 .
C6 C24 C3 C4 1.7(9) . .
C7 C24 C3 C4 -177.4(5) . .
C24 C3 C4 C10 -1.1(9) . .
C24 C3 C4 C25 177.6(5) . .
Mn1 O4 C25 O7 9.6(7) . 2_765
Mn1 O4 C25 C4 -168.7(3) . .
C3 C4 C25 O7 8.6(8) . 2_765
C10 C4 C25 O7 -172.6(5) . 2_765
C3 C4 C25 O4 -172.9(5) . .
C10 C4 C25 O4 5.9(8) . .
C3 C24 C6 C11 -0.4(9) . .
C7 C24 C6 C11 178.7(6) . .
Mn1 O1 C7 O3 -5.4(6) 1_545 .
Mn1 O1 C7 C24 173.8(5) 1_545 .
Mn1 O3 C7 O1 5.6(6) 1_545 .
Mn1 O3 C7 C24 -173.6(4) 1_545 .
C6 C24 C7 O1 -8.3(8) . .
C3 C24 C7 O1 170.8(5) . .
C6 C24 C7 O3 170.9(5) . .
C3 C24 C7 O3 -10.0(9) . .
C6 C24 C7 Mn1 108(3) . 1_545
C3 C24 C7 Mn1 -73(4) . 1_545
C14 C23 C8 C9 -0.5(9) . .
C12 C23 C8 C9 178.1(6) . .
C18 N4 C9 C8 1.3(9) . .
Mn1 N4 C9 C8 -167.9(5) . .
C23 C8 C9 N4 -0.6(10) . .
C3 C4 C10 C11 -0.6(9) . .
C25 C4 C10 C11 -179.4(5) . .
C24 C6 C11 C10 -1.4(11) . .
C24 C6 C11 N6 177.1(6) . .
C4 C10 C11 C6 1.9(10) . .
C4 C10 C11 N6 -176.6(6) . .
C8 C23 C12 C20 -17.9(10) . .
C14 C23 C12 C20 160.6(7) . .
C8 C23 C12 C17 163.3(6) . .
C14 C23 C12 C17 -18.2(9) . .
C6 C11 N6 O6 176.9(10) . .
C10 C11 N6 O6 -4.6(13) . .
C6 C11 N6 O5 -9.4(11) . .
C10 C11 N6 O5 169.2(7) . .
C8 C23 C14 C18 0.7(9) . .
C12 C23 C14 C18 -177.8(6) . .
C21 N5 C15 C17 0.1(11) . .
Mn1 N5 C15 C17 174.0(5) 1_456 .
N5 C15 C17 C12 -0.8(11) . .
C20 C12 C17 C15 4.0(11) . .
C23 C12 C17 C15 -177.2(6) . .
C9 N4 C18 C14 -1.0(10) . .
Mn1 N4 C18 C14 168.4(5) . .
C23 C14 C18 N4 0.0(10) . .
C17 C12 C20 C21 -6.6(13) . .
C23 C12 C20 C21 174.5(8) . .
C15 N5 C21 C20 -2.8(13) . .
Mn1 N5 C21 C20 -177.1(8) 1_456 .
C12 C20 C21 N5 6.4(16) . .
O4 Mn1 O7 C25 -74.4(16) . 2_765
O3 Mn1 O7 C25 106.6(16) 1_565 2_765
N5 Mn1 O7 C25 14.4(16) 1_654 2_765
N4 Mn1 O7 C25 -157.8(16) . 2_765
O1 Mn1 O7 C25 119.5(15) 1_565 2_765
C7 Mn1 O7 C25 113.0(16) 1_565 2_765
